data_4117180
loop_
_publ_author_name
'You-Moon Jeon'
'Jaheon Kim'
'Dongmok Whang'
'Kimoon Kim'

_publ_contact_author
;
     Dr. Kimoon Kim
     Department of Chemistry and Center for Biofunctional Molecules
     Pohang University of Science and Technology
     San 31 Hyojadong, Pohang 790-784
     South Korea
;
_publ_contact_author_email KKIM@VISION.POSTECH.AC.KR
_publ_contact_author_fax '(82) 562 279 3399'
_publ_section_title
;
 Molecular Container Assembly Capable of Controlling Binding and Release
 of Its Guest Molecules: Reversible Encapsulation of Organic Molecules in
 Sodium Ion Complexed Cucurbituril
;
_journal_name_full 'Journal of the American Chemical Society'
_journal_page_first 9790
_journal_page_last 9791
_journal_paper_doi 10.1021/ja962071x
_journal_volume 118
_journal_year 1996
_chemical_formula_moiety 'C36 H36 N24 O12 NA4 (H2 O)10 4+, 3(H2 O), (S O4)2 4-, 10(H2 O)'
_chemical_formula_structural '((C36 H36 N24 O12) NA4 (H2 O)10 (H2 O)3) (S O4)2 (H2 O)10'
_chemical_formula_sum 'C36 H82 N24 Na4 O43 S2'
_chemical_formula_weight 1695.37
_chemical_name_common 'sodium ion complexed cucurbituril'
_chemical_name_systematic
; 
 ? 
;
_space_group_IT_number 14
_symmetry_cell_setting monoclinic
_symmetry_space_group_name_Hall '-P 2ybc'
_symmetry_space_group_name_H-M 'P 1 21/c 1'
_atom_sites_solution_hydrogens geom
_atom_sites_solution_primary direct
_atom_sites_solution_secondary difmap
_audit_creation_date 96-6-22
_audit_creation_method SHELXL-93
_audit_update_record ' 96-6-22 text and data added by Kimoon Kim'
_cell_angle_alpha 90.00
_cell_angle_beta 102.64(1)
_cell_angle_gamma 90.00
_cell_formula_units_Z 2
_cell_length_a 12.566(4)
_cell_length_b 14.312(2)
_cell_length_c 19.365(5)
_cell_measurement_reflns_used 25
_cell_measurement_temperature 296(2)
_cell_measurement_theta_max 13.20
_cell_measurement_theta_min 11.81
_cell_volume 3398.3(15)
_computing_cell_refinement 'CELDIM (CAD4 Diffractometer Control Software)'
_computing_data_collection 'CAD4 Diffractometer Control Software'
_computing_data_reduction 'MolEN (Enraf-Nonius)'
_computing_molecular_graphics 'ORTEPII (Johnson, 1976)'
_computing_publication_material 'SHELXL-93 (Sheldrick, 1993)'
_computing_structure_refinement 'SHELXL-93 (Sheldrick, 1993)'
_computing_structure_solution 'SHELXS-86 (Sheldrick, 1990)'
_diffrn_ambient_temperature 296(2)
_diffrn_measurement_device 'Enraf-Nonius CAD4 diffractometer'
_diffrn_measurement_method 'profile data from omega scans'
_diffrn_radiation_monochromator graphite
_diffrn_radiation_source 'fine-focus sealed tube'
_diffrn_radiation_type MoK\a
_diffrn_radiation_wavelength 0.71073
_diffrn_reflns_av_R_equivalents 0.0175
_diffrn_reflns_av_sigmaI/netI 0.0283
_diffrn_reflns_limit_h_max 13
_diffrn_reflns_limit_h_min 0
_diffrn_reflns_limit_k_max 15
_diffrn_reflns_limit_k_min 0
_diffrn_reflns_limit_l_max 19
_diffrn_reflns_limit_l_min -20
_diffrn_reflns_number 4410
_diffrn_reflns_theta_max 22.04
_diffrn_reflns_theta_min 1.66
_diffrn_standards_decay_% 0
_diffrn_standards_interval_count 150
_diffrn_standards_interval_time 180
_diffrn_standards_number 3
_exptl_absorpt_coefficient_mu 0.227
_exptl_crystal_colour colorless
_exptl_crystal_density_diffrn 1.657
_exptl_crystal_description block
_exptl_crystal_F_000 1772
_exptl_crystal_size_max 0.5
_exptl_crystal_size_mid 0.5
_exptl_crystal_size_min 0.4
_refine_diff_density_max 0.679
_refine_diff_density_min -0.478
_refine_diff_density_rms 0.077
_refine_ls_extinction_method none
_refine_ls_goodness_of_fit_all 1.095
_refine_ls_goodness_of_fit_obs 1.161
_refine_ls_hydrogen_treatment refxyz
_refine_ls_matrix_type full
_refine_ls_number_parameters 582
_refine_ls_number_reflns 4182
_refine_ls_number_restraints 120
_refine_ls_restrained_S_all 1.087
_refine_ls_restrained_S_obs 1.148
_refine_ls_R_factor_all 0.0762
_refine_ls_R_factor_obs 0.0649
_refine_ls_shift/esd_max -0.282
_refine_ls_shift/esd_mean 0.014
_refine_ls_structure_factor_coef Fsqd
_refine_ls_weighting_details 'w=1/[\s^2^(Fo^2^)+(0.1020P)^2^+6.6748P] where P=(Fo^2^+2Fc^2^)/3'
_refine_ls_weighting_scheme calc
_refine_ls_wR_factor_all 0.1872
_refine_ls_wR_factor_obs 0.1780
_reflns_number_observed 3467
_reflns_number_total 4182
_reflns_observed_criterion >2sigma(I)
_cod_data_source_file ja962071x_1.cif
_cod_data_source_block 2
_cod_depositor_comments
;
The following automatic conversions were performed:

'_refine_ls_weighting_scheme' value 'calc
w=1/[\s^2^(Fo^2^)+(0.1020P)^2^+6.6748P] where P=(Fo^2^+2Fc^2^)/3' was
changed to 'calc'. New tag '_refine_ls_weighting_details' was
created. The value of the new tag was set to
'w=1/[\s^2^(Fo^2^)+(0.1020P)^2^+6.6748P] where P=(Fo^2^+2Fc^2^)/3'.

Automatic conversion script
Id: cif_fix_values 3143 2015-03-26 13:38:13Z robertas 
;
_cod_original_cell_volume 3398(1)
_cod_database_code 4117180

loop_
_symmetry_equiv_pos_as_xyz
'x, y, z'
'-x, y+1/2, -z+1/2'
'-x, -y, -z'
'x, -y-1/2, z-1/2'

loop_
_atom_site_aniso_label
_atom_site_aniso_U_11
_atom_site_aniso_U_22
_atom_site_aniso_U_33
_atom_site_aniso_U_23
_atom_site_aniso_U_13
_atom_site_aniso_U_12
Na1 0.123(2) 0.065(2) 0.082(2) 0.0268(15) 0.056(2) 0.031(2)
Na2 0.0523(14) 0.089(2) 0.0454(13) 0.0120(12) 0.0098(11) -0.0191(13)
O1 0.046(2) 0.035(2) 0.050(2) 0.007(2) 0.016(2) -0.001(2)
O2 0.049(2) 0.031(2) 0.047(2) -0.001(2) 0.011(2) -0.005(2)
O3 0.049(2) 0.029(2) 0.068(3) -0.004(2) -0.006(2) -0.006(2)
O4 0.049(2) 0.032(2) 0.043(2) -0.004(2) 0.004(2) -0.012(2)
O5 0.045(2) 0.045(2) 0.045(2) -0.002(2) 0.010(2) -0.015(2)
O6 0.042(2) 0.033(2) 0.041(2) 0.003(2) 0.008(2) -0.005(2)
N1 0.033(2) 0.025(2) 0.035(2) 0.002(2) 0.008(2) -0.002(2)
N2 0.031(2) 0.025(2) 0.042(2) 0.002(2) 0.007(2) -0.001(2)
N3 0.035(2) 0.025(2) 0.039(2) -0.005(2) 0.004(2) 0.001(2)
N4 0.035(2) 0.026(2) 0.036(2) 0.000(2) 0.001(2) -0.003(2)
N5 0.029(2) 0.032(2) 0.037(2) -0.001(2) 0.003(2) -0.003(2)
N6 0.034(2) 0.025(2) 0.035(2) 0.000(2) 0.005(2) -0.002(2)
N7 0.031(2) 0.029(2) 0.038(2) -0.004(2) 0.003(2) -0.005(2)
N8 0.040(3) 0.026(2) 0.038(2) -0.001(2) 0.008(2) -0.005(2)
N9 0.032(2) 0.031(2) 0.031(2) 0.000(2) 0.001(2) -0.001(2)
N10 0.034(2) 0.031(2) 0.030(2) -0.005(2) 0.004(2) -0.005(2)
N11 0.026(2) 0.029(2) 0.039(2) -0.001(2) 0.004(2) -0.003(2)
N12 0.027(2) 0.030(2) 0.035(2) 0.001(2) 0.009(2) -0.001(2)
C1 0.031(3) 0.029(3) 0.032(3) 0.001(2) 0.000(2) -0.005(2)
C2 0.022(3) 0.031(3) 0.041(3) -0.002(2) 0.005(2) -0.001(2)
C3 0.031(3) 0.030(3) 0.037(3) -0.001(2) 0.008(2) -0.009(2)
C4 0.036(3) 0.030(3) 0.025(2) 0.006(2) -0.002(2) -0.003(2)
C5 0.031(3) 0.026(3) 0.039(3) -0.002(2) 0.004(2) 0.006(2)
C6 0.044(3) 0.021(3) 0.026(3) -0.008(2) 0.010(2) 0.003(2)
C7 0.027(3) 0.032(3) 0.046(3) -0.005(2) 0.001(2) -0.004(2)
C8 0.026(3) 0.039(3) 0.039(3) -0.001(2) 0.008(2) -0.009(2)
C9 0.035(3) 0.034(3) 0.031(3) 0.010(2) 0.004(2) -0.004(2)
C10 0.043(3) 0.028(3) 0.036(3) 0.003(2) 0.002(2) 0.004(2)
C11 0.039(3) 0.023(3) 0.040(3) -0.004(2) 0.010(2) 0.000(2)
C12 0.038(3) 0.028(3) 0.033(3) -0.007(2) 0.003(2) -0.004(2)
C13 0.034(3) 0.029(3) 0.029(3) 0.000(2) 0.002(2) -0.003(2)
C14 0.033(3) 0.034(3) 0.027(2) -0.001(2) -0.004(2) 0.001(2)
C15 0.022(2) 0.030(3) 0.040(3) -0.002(2) -0.002(2) 0.004(2)
C16 0.027(3) 0.029(3) 0.038(3) -0.002(2) 0.006(2) 0.005(2)
C17 0.034(3) 0.031(3) 0.028(3) -0.003(2) 0.011(2) -0.001(2)
C18 0.032(3) 0.035(3) 0.028(3) -0.004(2) 0.009(2) -0.003(2)
O1w 0.072(3) 0.054(3) 0.072(3) -0.006(2) 0.026(2) -0.009(2)
O2w 0.058(3) 0.055(3) 0.049(2) -0.010(2) 0.003(2) -0.013(2)
O3w 0.102(4) 0.048(3) 0.137(6) 0.011(3) -0.025(4) 0.002(3)
O4w 0.068(3) 0.090(4) 0.106(5) -0.041(3) -0.013(3) 0.015(3)
O5w 0.070(3) 0.051(3) 0.096(4) 0.007(3) -0.008(3) -0.009(2)
O6w 0.061(3) 0.084(4) 0.118(5) 0.035(3) 0.002(3) 0.005(3)
O7w 0.069(3) 0.085(4) 0.074(3) -0.021(3) 0.019(3) -0.004(3)
O8w 0.091(4) 0.080(4) 0.113(5) -0.002(3) 0.018(4) 0.007(3)
O9w 0.125(8) 0.049(5) 0.149(10) 0.014(5) 0.064(7) 0.019(5)
O9wa 0.099(11) 0.103(12) 0.083(10) 0.008(8) 0.045(8) 0.023(8)
O10w 0.179(8) 0.177(8) 0.152(7) 0.018(6) 0.032(6) -0.001(6)
S1 0.0417(8) 0.0380(8) 0.0557(9) 0.0019(7) -0.0002(7) -0.0007(6)
O1S 0.081(7) 0.098(10) 0.128(9) -0.030(7) 0.053(6) 0.001(6)
O2S 0.097(8) 0.057(6) 0.076(6) 0.010(5) -0.007(6) -0.030(6)
O3S 0.071(6) 0.074(6) 0.090(8) 0.011(6) -0.003(6) 0.029(5)
O3S3 0.069(8) 0.081(8) 0.050(6) 0.020(5) 0.021(5) 0.014(6)
O2S2 0.054(6) 0.074(9) 0.071(7) 0.012(6) 0.022(5) 0.005(6)
O1S1 0.087(10) 0.036(7) 0.119(11) -0.009(7) 0.000(9) 0.022(6)
O4S 0.090(4) 0.064(3) 0.095(4) -0.002(3) -0.027(3) -0.021(3)
O11w 0.221(12) 0.426(21) 0.160(9) 0.074(12) 0.064(9) 0.127(13)
O12w 0.287(34) 0.307(37) 0.328(37) 0.033(28) -0.109(28) 0.122(29)

loop_
_atom_site_label
_atom_site_type_symbol
_atom_site_fract_x
_atom_site_fract_y
_atom_site_fract_z
_atom_site_U_iso_or_equiv
_atom_site_thermal_displace_type
_atom_site_occupancy
_atom_site_calc_flag
_atom_site_refinement_flags
Na1 Na 0.8236(3) 0.2439(2) 0.0580(2) 0.0849(9) Uani 1 d .
Na2 Na 0.5126(2) 0.3403(2) 0.03077(12) 0.0623(7) Uani 1 d .
O1 O 0.7699(3) 0.1554(2) 0.1474(2) 0.0430(9) Uani 1 d .
O2 O 0.8695(3) 0.0947(2) 0.0121(2) 0.0423(9) Uani 1 d .
O3 O 0.6778(3) 0.1262(2) -0.1566(2) 0.0516(10) Uani 1 d .
O4 O 0.4178(3) 0.2294(2) -0.1823(2) 0.0423(9) Uani 1 d .
O5 O 0.3402(3) 0.2858(3) -0.0278(2) 0.0452(9) Uani 1 d .
O6 O 0.5074(3) 0.2572(2) 0.1299(2) 0.0389(8) Uani 1 d .
N1 N 0.6881(3) 0.0678(3) 0.2205(2) 0.0308(9) Uani 1 d .
N2 N 0.8179(3) 0.0028(3) 0.1764(2) 0.0329(10) Uani 1 d .
N3 N 0.8967(3) -0.0408(3) 0.0770(2) 0.0338(10) Uani 1 d .
N4 N 0.8453(3) -0.0511(3) -0.0393(2) 0.0333(10) Uani 1 d .
N5 N 0.7205(3) -0.0302(3) -0.1521(2) 0.0334(10) Uani 1 d .
N6 N 0.5651(3) 0.0166(3) -0.2207(2) 0.0316(9) Uani 1 d .
N7 N 0.3860(3) 0.0866(3) -0.2372(2) 0.0335(10) Uani 1 d .
N8 N 0.2555(3) 0.1513(3) -0.1927(2) 0.0347(10) Uani 1 d .
N9 N 0.2022(3) 0.1872(3) -0.0827(2) 0.0321(10) Uani 1 d .
N10 N 0.2294(3) 0.2075(3) 0.0330(2) 0.0323(10) Uani 1 d .
N11 N 0.3507(3) 0.1879(3) 0.1477(2) 0.0320(9) Uani 1 d .
N12 N 0.5097(3) 0.1380(3) 0.2090(2) 0.0306(9) Uani 1 d .
C1 C 0.7595(4) 0.0823(3) 0.1784(2) 0.0316(12) Uani 1 d .
C2 C 0.8690(4) 0.0099(3) 0.0164(3) 0.0316(11) Uani 1 d .
C3 C 0.6561(4) 0.0453(3) -0.1742(3) 0.0322(12) Uani 1 d .
C4 C 0.3589(4) 0.1619(3) -0.2012(2) 0.0317(12) Uani 1 d .
C5 C 0.2651(4) 0.2324(3) -0.0258(3) 0.0324(12) Uani 1 d .
C6 C 0.4602(4) 0.1992(3) 0.1591(2) 0.0300(11) Uani 1 d .
C7 C 0.9142(4) -0.0001(3) 0.1463(3) 0.0359(12) Uani 1 d .
H71 H 0.9410(4) 0.0632(3) 0.1440(3) 0.047 Uiso 1 calc R
H72 H 0.9706(4) -0.0353(3) 0.1779(3) 0.047 Uiso 1 calc R
C8 C 0.8318(4) -0.0218(4) -0.1119(2) 0.0343(12) Uani 1 d .
H81 H 0.8789(4) -0.0592(4) -0.1344(2) 0.045 Uiso 1 calc R
H82 H 0.8547(4) 0.0429(4) -0.1129(2) 0.045 Uiso 1 calc R
C9 C 0.4861(4) 0.0804(3) -0.2607(3) 0.0339(12) Uani 1 d .
H91 H 0.5185(4) 0.1421(3) -0.2585(3) 0.044 Uiso 1 calc R
H92 H 0.4698(4) 0.0609(3) -0.3099(3) 0.044 Uiso 1 calc R
C10 C 0.2022(4) 0.2168(3) -0.1543(2) 0.0367(12) Uani 1 d .
H101 H 0.1274(4) 0.2253(3) -0.1800(2) 0.048 Uiso 1 calc R
H102 H 0.2387(4) 0.2768(3) -0.1525(2) 0.048 Uiso 1 calc R
C11 C 0.2731(4) 0.2470(3) 0.1017(3) 0.0341(12) Uani 1 d .
H111 H 0.2133(4) 0.2604(3) 0.1245(3) 0.044 Uiso 1 calc R
H112 H 0.3083(4) 0.3059(3) 0.0956(3) 0.044 Uiso 1 calc R
C12 C 0.6243(4) 0.1427(3) 0.2414(3) 0.0337(11) Uani 1 d .
H121 H 0.6329(4) 0.1411(3) 0.2924(3) 0.044 Uiso 1 calc R
H122 H 0.6528(4) 0.2019(3) 0.2292(3) 0.044 Uiso 1 calc R
C13 C 0.7044(4) -0.0210(3) 0.2564(2) 0.0313(11) Uani 1 d .
H13 H 0.7272(4) -0.0133(3) 0.3078(2) 0.041 Uiso 1 calc R
C14 C 0.7950(4) -0.0664(3) 0.2250(2) 0.0328(11) Uani 1 d .
H14 H 0.8598(4) -0.0801(3) 0.2620(2) 0.043 Uiso 1 calc R
C15 C 0.8902(4) -0.1414(3) 0.0642(2) 0.0320(11) Uani 1 d .
H15 H 0.9588(4) -0.1728(3) 0.0855(2) 0.042 Uiso 1 calc R
C16 C 0.8650(4) -0.1478(3) -0.0172(2) 0.0313(11) Uani 1 d .
H16 H 0.9263(4) -0.1746(3) -0.0343(2) 0.041 Uiso 1 calc R
C17 C 0.6790(4) -0.1139(3) -0.1905(2) 0.0305(11) Uani 1 d .
H17 H 0.7281(4) -0.1363(3) -0.2199(2) 0.040 Uiso 1 calc R
C18 C 0.5677(4) -0.0818(3) -0.2362(2) 0.0311(11) Uani 1 d .
H18 H 0.5629(4) -0.0932(3) -0.2867(2) 0.040 Uiso 1 calc R
O1w O 0.7622(4) 0.2760(3) -0.0662(3) 0.0645(12) Uani 1 d D
O2w O 0.5503(3) 0.3407(3) -0.0824(2) 0.0552(11) Uani 1 d D
O3w O 0.9869(5) 0.3281(4) 0.0501(4) 0.104(2) Uani 1 d D
O4w O 0.7037(4) 0.3714(4) 0.0718(3) 0.093(2) Uani 1 d D
O5w O 0.4214(4) 0.4670(3) 0.0623(3) 0.0765(14) Uani 1 d D
O6w O 0.2008(4) 0.0164(4) 0.5171(3) 0.090(2) Uani 1 d D
O7w O 0.0658(4) 0.1970(4) 0.1928(3) 0.0755(14) Uani 1 d D
O8w O 0.8773(5) 0.3182(4) 0.2990(3) 0.095(2) Uani 1 d D
O9w O 0.2763(8) 0.0431(6) 0.3574(6) 0.103(4) Uani 0.612(13) d P
O9wa O 0.2024(12) -0.0314(10) 0.2955(7) 0.091(6) Uani 0.388(13) d P
O10w O 0.9266(8) 0.3505(7) 0.1752(5) 0.170(3) Uani 1 d .
H1w1 H 0.7434(59) 0.2258(35) -0.0932(33) 0.090 Uiso 1 d D
H1w2 H 0.7996(54) 0.3171(41) -0.0849(37) 0.090 Uiso 1 d D
H2w1 H 0.6121(38) 0.3093(47) -0.0692(38) 0.090 Uiso 1 d D
H2w2 H 0.5058(48) 0.3052(44) -0.1123(31) 0.090 Uiso 1 d D
H3w1 H 0.9789(65) 0.3605(50) 0.0112(25) 0.090 Uiso 1 d D
H3w2 H 0.9708(69) 0.3582(54) 0.0855(31) 0.090 Uiso 1 d D
H4w2 H 0.7079(61) 0.4215(35) 0.0989(34) 0.090 Uiso 1 d D
H4w1 H 0.6745(64) 0.3320(48) 0.0981(38) 0.090 Uiso 1 d D
H5w1 H 0.4503(57) 0.5211(31) 0.0559(40) 0.090 Uiso 1 d D
H5w2 H 0.3516(26) 0.4745(53) 0.0463(38) 0.090 Uiso 1 d D
H6w1 H 0.1861(69) 0.0492(51) 0.5525(32) 0.090 Uiso 1 d D
H6w2 H 0.1575(52) 0.0567(43) 0.4902(34) 0.090 Uiso 1 d D
H7w1 H 0.0307(56) 0.2401(42) 0.1643(34) 0.090 Uiso 1 d D
H7w2 H 0.0517(61) 0.1703(51) 0.2319(27) 0.090 Uiso 1 d D
H8w1 H 0.8040(24) 0.3198(55) 0.2896(41) 0.090 Uiso 1 d D
H8w2 H 0.8891(63) 0.3030(55) 0.2541(23) 0.090 Uiso 1 d D
S1 S 0.98048(11) 0.08831(10) 0.36511(8) 0.0468(4) Uani 1 d .
O1S O 1.0383(8) 0.0691(8) 0.3097(6) 0.098(4) Uani 0.565(12) d P
O2S O 0.9385(9) -0.0034(6) 0.3857(5) 0.081(4) Uani 0.565(12) d P
O3S O 0.8856(7) 0.1432(7) 0.3413(5) 0.081(4) Uani 0.565(12) d P
O3S3 O 0.9656(8) 0.1463(7) 0.2989(5) 0.065(4) Uani 0.435(12) d P
O2S2 O 0.8722(8) 0.0864(8) 0.3821(6) 0.065(4) Uani 0.435(12) d P
O1S1 O 1.0113(12) -0.0032(7) 0.3499(8) 0.084(5) Uani 0.435(12) d P
O4S O 1.0554(4) 0.1322(3) 0.4225(3) 0.090(2) Uani 1 d .
O11w O 0.5892(10) 0.1380(12) 0.0008(6) 0.266(7) Uani 1 d .
O12w O 0.4367(28) 0.0289(23) -0.0331(18) 0.334(20) Uani 0.50 d P

loop_
_atom_type_symbol
_atom_type_description
_atom_type_scat_dispersion_real
_atom_type_scat_dispersion_imag
_atom_type_scat_source
C C 0.0033 0.0016 'International Tables Vol C Tables 4.2.6.8 and 6.1.1.4'
H H 0.0000 0.0000 'International Tables Vol C Tables 4.2.6.8 and 6.1.1.4'
N N 0.0061 0.0033 'International Tables Vol C Tables 4.2.6.8 and 6.1.1.4'
O O 0.0106 0.0060 'International Tables Vol C Tables 4.2.6.8 and 6.1.1.4'
Na Na 0.0362 0.0249 'International Tables Vol C Tables 4.2.6.8 and 6.1.1.4'
S S 0.1246 0.1234 'International Tables Vol C Tables 4.2.6.8 and 6.1.1.4'

loop_
_geom_angle_atom_site_label_1
_geom_angle_atom_site_label_2
_geom_angle_atom_site_label_3
_geom_angle
_geom_angle_site_symmetry_1
_geom_angle_site_symmetry_3
O1 Na1 O1w 139.2(2) . .
O1 Na1 O3w 134.2(2) . .
O1w Na1 O3w 86.1(2) . .
O1 Na1 O4w 92.2(2) . .
O1w Na1 O4w 84.0(2) . .
O3w Na1 O4w 100.9(2) . .
O1 Na1 O2 85.73(15) . .
O1w Na1 O2 81.5(2) . .
O3w Na1 O2 98.2(2) . .
O4w Na1 O2 155.1(2) . .
O1 Na1 O10w 81.6(2) . .
O1w Na1 O10w 134.1(2) . .
O3w Na1 O10w 62.0(3) . .
O4w Na1 O10w 71.8(2) . .
O2 Na1 O10w 132.0(2) . .
O1 Na1 Na2 81.73(12) . .
O1w Na1 Na2 73.56(14) . .
O3w Na1 Na2 128.9(2) . .
O4w Na1 Na2 32.28(14) . .
O2 Na1 Na2 123.30(15) . .
O10w Na1 Na2 100.4(2) . .
O6 Na2 O5w 94.6(2) . .
O6 Na2 O2w 147.4(2) . .
O5w Na2 O2w 117.5(2) . .
O6 Na2 O5 92.32(14) . .
O5w Na2 O5 85.9(2) . .
O2w Na2 O5 84.41(15) . .
O6 Na2 O4w 91.7(2) . .
O5w Na2 O4w 106.7(2) . .
O2w Na2 O4w 85.2(2) . .
O5 Na2 O4w 166.4(2) . .
O6 Na2 Na1 85.28(11) . .
O5w Na2 Na1 138.9(2) . .
O2w Na2 Na1 74.76(12) . .
O5 Na2 Na1 135.12(14) . .
O4w Na2 Na1 32.55(14) . .
C1 O1 Na1 153.4(3) . .
C2 O2 Na1 147.8(3) . .
C5 O5 Na2 146.1(3) . .
C6 O6 Na2 148.1(3) . .
C1 N1 C13 112.5(4) . .
C1 N1 C12 122.4(4) . .
C13 N1 C12 123.2(4) . .
C1 N2 C14 111.7(4) . .
C1 N2 C7 122.5(4) . .
C14 N2 C7 123.1(4) . .
C2 N3 C7 123.3(4) . .
C2 N3 C15 112.7(4) . .
C7 N3 C15 123.4(4) . .
C2 N4 C8 122.8(4) . .
C2 N4 C16 112.4(4) . .
C8 N4 C16 122.7(4) . .
C3 N5 C17 112.0(4) . .
C3 N5 C8 122.6(4) . .
C17 N5 C8 122.8(4) . .
C3 N6 C18 112.4(4) . .
C3 N6 C9 123.1(4) . .
C18 N6 C9 123.4(4) . .
C4 N7 C9 123.1(4) . .
C4 N7 C13 111.8(4) . 3_655
C9 N7 C13 124.6(4) . 3_655
C4 N8 C14 112.5(4) . 3_655
C4 N8 C10 123.6(4) . .
C14 N8 C10 123.8(4) 3_655 .
C5 N9 C15 111.6(4) . 3_655
C5 N9 C10 120.7(4) . .
C15 N9 C10 122.5(4) 3_655 .
C5 N10 C16 112.6(4) . 3_655
C5 N10 C11 122.8(4) . .
C16 N10 C11 124.1(4) 3_655 .
C6 N11 C11 123.8(4) . .
C6 N11 C17 112.0(4) . 3_655
C11 N11 C17 124.1(4) . 3_655
C6 N12 C12 122.8(4) . .
C6 N12 C18 112.3(4) . 3_655
C12 N12 C18 123.7(4) . 3_655
O1 C1 N1 125.4(4) . .
O1 C1 N2 125.8(4) . .
N1 C1 N2 108.8(4) . .
O2 C2 N3 126.0(4) . .
O2 C2 N4 125.9(5) . .
N3 C2 N4 108.1(4) . .
O3 C3 N6 125.3(5) . .
O3 C3 N5 125.8(4) . .
N6 C3 N5 108.9(4) . .
O4 C4 N8 125.9(5) . .
O4 C4 N7 125.0(5) . .
N8 C4 N7 109.0(4) . .
O5 C5 N10 126.2(4) . .
O5 C5 N9 125.7(5) . .
N10 C5 N9 108.1(4) . .
O6 C6 N12 125.0(4) . .
O6 C6 N11 125.6(4) . .
N12 C6 N11 109.4(4) . .
N3 C7 N2 114.5(4) . .
N4 C8 N5 113.2(4) . .
N7 C9 N6 114.7(4) . .
N8 C10 N9 113.5(4) . .
N10 C11 N11 114.2(4) . .
N12 C12 N1 114.0(4) . .
N1 C13 N7 115.1(4) . 3_655
N1 C13 C14 102.7(4) . .
N7 C13 C14 103.2(4) 3_655 .
N2 C14 N8 115.3(4) . 3_655
N2 C14 C13 103.8(4) . .
N8 C14 C13 103.4(4) 3_655 .
N9 C15 N3 115.0(4) 3_655 .
N9 C15 C16 103.3(4) 3_655 .
N3 C15 C16 102.9(4) . .
N10 C16 N4 115.0(4) 3_655 .
N10 C16 C15 103.2(4) 3_655 .
N4 C16 C15 103.2(4) . .
N11 C17 N5 115.0(4) 3_655 .
N11 C17 C18 103.3(4) 3_655 .
N5 C17 C18 103.0(4) . .
N6 C18 N12 114.8(4) . 3_655
N6 C18 C17 103.3(4) . .
N12 C18 C17 102.8(4) 3_655 .
Na2 O4w Na1 115.2(2) . .
O1S1 S1 O3S 134.0(6) . .
O1S1 S1 O4S 113.8(5) . .
O3S S1 O4S 111.8(4) . .
O1S1 S1 O1S 57.7(8) . .
O3S S1 O1S 112.8(7) . .
O4S S1 O1S 107.8(5) . .
O1S1 S1 O2S2 109.8(8) . .
O3S S1 O2S2 47.8(5) . .
O4S S1 O2S2 108.6(5) . .
O1S S1 O2S2 143.3(6) . .
O1S1 S1 O2S 51.3(7) . .
O3S S1 O2S 104.6(6) . .
O4S S1 O2S 112.7(4) . .
O1S S1 O2S 107.1(7) . .
O2S2 S1 O2S 61.8(6) . .
O1S1 S1 O3S3 108.8(8) . .
O3S S1 O3S3 58.6(6) . .
O4S S1 O3S3 110.9(5) . .
O1S S1 O3S3 57.4(6) . .
O2S2 S1 O3S3 104.6(6) . .
O2S S1 O3S3 136.4(5) . .
O1S1 O1S O3S3 115.9(9) . .
O1S1 O1S S1 60.0(7) . .
O3S3 O1S S1 63.3(5) . .
O1S1 O2S S1 60.9(6) . .
O1S1 O2S O2S2 115.3(9) . .
S1 O2S O2S2 58.1(5) . .
O2S2 O3S S1 68.4(6) . .
O2S2 O3S O3S3 129.2(9) . .
S1 O3S O3S3 63.8(5) . .
O1S O3S3 O3S 113.6(9) . .
O1S O3S3 S1 59.3(6) . .
O3S O3S3 S1 57.7(5) . .
O3S O2S2 S1 63.8(6) . .
O3S O2S2 O2S 117.3(10) . .
S1 O2S2 O2S 60.1(5) . .
O2S O1S1 O1S 127.4(10) . .
O2S O1S1 S1 67.9(7) . .
O1S O1S1 S1 62.3(6) . .

loop_
_geom_bond_atom_site_label_1
_geom_bond_atom_site_label_2
_geom_bond_distance
_geom_bond_site_symmetry_2
Na1 O1 2.361(4) .
Na1 O1w 2.403(6) .
Na1 O3w 2.414(8) .
Na1 O4w 2.418(6) .
Na1 O2 2.430(4) .
Na1 O10w 2.805(10) .
Na1 Na2 4.068(4) .
Na2 O6 2.271(4) .
Na2 O5w 2.299(6) .
Na2 O2w 2.340(5) .
Na2 O5 2.348(4) .
Na2 O4w 2.400(6) .
O1 C1 1.226(6) .
O2 C2 1.215(6) .
O3 C3 1.220(6) .
O4 C4 1.223(6) .
O5 C5 1.221(6) .
O6 C6 1.228(6) .
N1 C1 1.355(6) .
N1 C13 1.441(6) .
N1 C12 1.447(6) .
N2 C1 1.359(6) .
N2 C14 1.438(6) .
N2 C7 1.453(6) .
N3 C2 1.359(6) .
N3 C7 1.435(6) .
N3 C15 1.460(6) .
N4 C2 1.368(6) .
N4 C8 1.442(6) .
N4 C16 1.455(6) .
N5 C3 1.362(6) .
N5 C17 1.445(6) .
N5 C8 1.449(6) .
N6 C3 1.354(6) .
N6 C18 1.442(6) .
N6 C9 1.444(6) .
N7 C4 1.366(6) .
N7 C9 1.431(6) .
N7 C13 1.458(6) 3_655
N8 C4 1.353(6) .
N8 C14 1.449(6) 3_655
N8 C10 1.448(6) .
N9 C5 1.370(6) .
N9 C15 1.444(6) 3_655
N9 C10 1.451(6) .
N10 C5 1.360(6) .
N10 C16 1.439(6) 3_655
N10 C11 1.440(6) .
N11 C6 1.355(6) .
N11 C11 1.441(6) .
N11 C17 1.443(6) 3_655
N12 C6 1.351(6) .
N12 C12 1.441(6) .
N12 C18 1.448(6) 3_655
C13 N7 1.458(6) 3_655
C13 C14 1.546(7) .
C14 N8 1.449(6) 3_655
C15 N9 1.444(6) 3_655
C15 C16 1.540(7) .
C16 N10 1.439(6) 3_655
C17 N11 1.443(6) 3_655
C17 C18 1.552(7) .
C18 N12 1.448(6) 3_655
O9w O9wa 1.72(2) .
S1 O1S1 1.415(10) .
S1 O3S 1.417(8) .
S1 O4S 1.435(5) .
S1 O1S 1.448(9) .
S1 O2S2 1.468(10) .
S1 O2S 1.500(8) .
S1 O3S3 1.505(9) .
O1S O1S1 1.38(2) .
O1S O3S3 1.419(14) .
O2S O1S1 1.26(2) .
O2S O2S2 1.525(15) .
O3S O2S2 1.170(12) .
O3S O3S3 1.432(14) .
